data_4309818
loop_
_publ_author_name
'Jian-Hao Zhou'
'Ru-Mei Cheng'
'You Song'
'Yi-Zhi Li'
'Zhi Yu'
'Xue-Tai Chen'
'Zi-Ling Xue'
'Xiao-Zeng You'

_publ_section_title
;
Syntheses, Structures, and Magnetic Properties of Unusual Nonlinear
Polynuclear Copper(II) Complexes Containing Derivatives of 1,2,4-Triazole
and Pivalate Ligands
;
_journal_name_full 'Inorganic Chemistry'
_journal_page_first 8011
_journal_page_last 8022
_journal_paper_doi 10.1021/ic050475x
_journal_volume 44
_journal_year 2005
_chemical_formula_moiety 'C44 H84 Cu4 N24 O10, 2(C24 H46 Cu2 N4 O9), 13(H2 O)'
_chemical_formula_sum 'C92 H202 Cu8 N32 O41'
_chemical_formula_weight 2921.18
_chemical_name_systematic
; 
 ? 
;
_space_group_IT_number 2
_symmetry_cell_setting triclinic
_symmetry_space_group_name_Hall '-P 1'
_symmetry_space_group_name_H-M 'P -1'
_atom_sites_solution_hydrogens geom
_atom_sites_solution_primary direct
_atom_sites_solution_secondary difmap
_audit_creation_method SHELXL-97
_cell_angle_alpha 69.443(4)
_cell_angle_beta 89.050(3)
_cell_angle_gamma 65.844(3)
_cell_formula_units_Z 1
_cell_length_a 14.843(3)
_cell_length_b 16.772(3)
_cell_length_c 16.935(3)
_cell_measurement_reflns_used 701
_cell_measurement_temperature 293(2)
_cell_measurement_theta_max 18.21
_cell_measurement_theta_min 2.45
_cell_volume 3561.7(12)
_computing_cell_refinement SMART
_computing_data_collection 'SMART (Bruker, 2000)'
_computing_data_reduction 'SAINT (Bruker, 2000)'
_computing_molecular_graphics SHELXTL
_computing_publication_material SHELXTL
_computing_structure_refinement SHELXTL
_computing_structure_solution 'SHELXTL (Bruker, 2000)'
_diffrn_ambient_temperature 293(2)
_diffrn_measured_fraction_theta_full 0.981
_diffrn_measured_fraction_theta_max 0.981
_diffrn_measurement_device_type 'Bruker Smart Apex CCD area detector'
_diffrn_measurement_method 'phi and omega scans'
_diffrn_radiation_monochromator graphite
_diffrn_radiation_source 'sealed tube'
_diffrn_radiation_type MoK\a
_diffrn_radiation_wavelength 0.71073
_diffrn_reflns_av_R_equivalents 0.0217
_diffrn_reflns_av_sigmaI/netI 0.0535
_diffrn_reflns_limit_h_max 17
_diffrn_reflns_limit_h_min -17
_diffrn_reflns_limit_k_max 20
_diffrn_reflns_limit_k_min -19
_diffrn_reflns_limit_l_max 20
_diffrn_reflns_limit_l_min -9
_diffrn_reflns_number 18278
_diffrn_reflns_theta_full 25.25
_diffrn_reflns_theta_max 25.25
_diffrn_reflns_theta_min 1.83
_exptl_absorpt_coefficient_mu 1.252
_exptl_absorpt_correction_T_max 0.901
_exptl_absorpt_correction_T_min 0.742
_exptl_absorpt_correction_type multi-scan
_exptl_absorpt_process_details '(SADABS; Bruker, 2000)'
_exptl_crystal_colour blue
_exptl_crystal_density_diffrn 1.362
_exptl_crystal_density_method 'not measured'
_exptl_crystal_description flake
_exptl_crystal_F_000 1538
_exptl_crystal_size_max 0.25
_exptl_crystal_size_mid 0.20
_exptl_crystal_size_min 0.08
_refine_diff_density_max 1.027
_refine_diff_density_min -0.651
_refine_diff_density_rms 0.066
_refine_ls_extinction_method none
_refine_ls_goodness_of_fit_ref 1.058
_refine_ls_hydrogen_treatment constr
_refine_ls_matrix_type full
_refine_ls_number_parameters 805
_refine_ls_number_reflns 12663
_refine_ls_number_restraints 0
_refine_ls_restrained_S_all 1.058
_refine_ls_R_factor_all 0.0741
_refine_ls_R_factor_gt 0.0544
_refine_ls_shift/su_max 0.000
_refine_ls_shift/su_mean 0.000
_refine_ls_structure_factor_coef Fsqd
_refine_ls_weighting_details 'calc w=1/[\s^2^(Fo^2^)+(0.05P)^2^+1.85P] where P=(Fo^2^+2Fc^2^)/3'
_refine_ls_weighting_scheme calc
_refine_ls_wR_factor_gt 0.1086
_refine_ls_wR_factor_ref 0.1130
_reflns_number_gt 9453
_reflns_number_total 12663
_reflns_threshold_expression >2sigma(I)
_cod_data_source_file ic050475xsi20050331_052219.cif
_cod_data_source_block 244
_cod_depositor_comments
;
The following automatic conversions were performed:
'_symmetry_cell_setting' value 'Triclinic' changed to 'triclinic'
according to '/home/saulius/struct/CIF-dictionaries/cif_core.dic'
dictionary named 'cif_core.dic' version 2.4.1 from 2010-06-29.

Automatic conversion script
Id: cif_fix_enum 1527 2010-12-29 10:47:43Z saulius 
;
_cod_original_cell_volume 3561.6(12)
_cod_database_code 4309818

loop_
_symmetry_equiv_pos_as_xyz
'x, y, z'
'-x, -y, -z'

loop_
_atom_site_label
_atom_site_type_symbol
_atom_site_fract_x
_atom_site_fract_y
_atom_site_fract_z
_atom_site_U_iso_or_equiv
_atom_site_adp_type
_atom_site_occupancy
_atom_site_symmetry_multiplicity
_atom_site_calc_flag
_atom_site_refinement_flags
_atom_site_disorder_assembly
_atom_site_disorder_group
Cu1 Cu 0.66868(3) 0.45765(3) 1.12762(3) 0.03651(11) Uani 1 1 d . . .
Cu2 Cu 0.53866(3) 0.54885(3) 0.92609(3) 0.03506(11) Uani 1 1 d . . .
Cu3 Cu 0.50084(4) 0.18780(3) 0.65379(3) 0.04726(13) Uani 1 1 d . . .
Cu4 Cu 0.26700(3) 0.23014(3) 0.61461(3) 0.04371(12) Uani 1 1 d . . .
C1 C 0.2412(3) 0.7737(3) 0.6657(3) 0.0545(10) Uani 1 1 d . . .
H1A H 0.2613 0.7645 0.6142 0.082 Uiso 1 1 calc R . .
H1B H 0.1976 0.8390 0.6525 0.082 Uiso 1 1 calc R . .
H1C H 0.2067 0.7358 0.6918 0.082 Uiso 1 1 calc R . .
C2 C 0.3332(3) 0.7445(3) 0.7269(3) 0.0516(10) Uani 1 1 d . . .
C3 C 0.4528(3) 0.7472(3) 0.7936(3) 0.0513(10) Uani 1 1 d . . .
C4 C 0.5143(3) 0.7849(3) 0.8219(3) 0.0555(10) Uani 1 1 d . . .
H4A H 0.4943 0.7950 0.8731 0.083 Uiso 1 1 calc R . .
H4B H 0.5055 0.8436 0.7781 0.083 Uiso 1 1 calc R . .
H4C H 0.5833 0.7406 0.8330 0.083 Uiso 1 1 calc R . .
C5 C 0.9061(3) 0.4399(3) 1.1880(3) 0.0480(9) Uani 1 1 d . . .
H5A H 0.9625 0.3822 1.2209 0.072 Uiso 1 1 calc R . .
H5B H 0.9255 0.4909 1.1701 0.072 Uiso 1 1 calc R . .
H5C H 0.8826 0.4341 1.1387 0.072 Uiso 1 1 calc R . .
C6 C 0.8255(3) 0.4594(3) 1.2406(2) 0.0448(9) Uani 1 1 d . . .
C7 C 0.7430(3) 0.4914(3) 1.3377(3) 0.0463(9) Uani 1 1 d . . .
C8 C 0.7159(3) 0.5171(3) 1.4156(3) 0.0513(10) Uani 1 1 d . . .
H8A H 0.7067 0.5807 1.4028 0.077 Uiso 1 1 calc R . .
H8B H 0.7687 0.4748 1.4627 0.077 Uiso 1 1 calc R . .
H8C H 0.6551 0.5122 1.4303 0.077 Uiso 1 1 calc R . .
C9 C 0.7195(3) 0.3560(3) 0.8557(3) 0.0496(9) Uani 1 1 d . . .
H9A H 0.7227 0.4156 0.8392 0.074 Uiso 1 1 calc R . .
H9B H 0.7431 0.3292 0.8136 0.074 Uiso 1 1 calc R . .
H9C H 0.7606 0.3140 0.9098 0.074 Uiso 1 1 calc R . .
C10 C 0.6162(3) 0.3701(3) 0.8626(3) 0.0467(9) Uani 1 1 d . . .
C11 C 0.4801(3) 0.3525(3) 0.8669(3) 0.0467(9) Uani 1 1 d . . .
C12 C 0.4143(3) 0.3048(3) 0.8711(3) 0.0506(10) Uani 1 1 d . . .
H12A H 0.3514 0.3396 0.8856 0.076 Uiso 1 1 calc R . .
H12B H 0.4453 0.2420 0.9137 0.076 Uiso 1 1 calc R . .
H12C H 0.4036 0.3017 0.8167 0.076 Uiso 1 1 calc R . .
C13 C 0.7216(3) 0.5632(3) 0.9409(3) 0.0493(10) Uani 1 1 d . . .
C14 C 0.8132(3) 0.5671(3) 0.9074(3) 0.0540(10) Uani 1 1 d . . .
C15 C 0.7961(3) 0.6137(4) 0.8097(3) 0.0654(12) Uani 1 1 d . . .
H15A H 0.7695 0.5823 0.7859 0.098 Uiso 1 1 calc R . .
H15B H 0.8583 0.6092 0.7899 0.098 Uiso 1 1 calc R . .
H15C H 0.7496 0.6790 0.7922 0.098 Uiso 1 1 calc R . .
C16 C 0.8524(3) 0.6209(3) 0.9418(3) 0.0581(11) Uani 1 1 d . . .
H16A H 0.7994 0.6816 0.9336 0.087 Uiso 1 1 calc R . .
H16B H 0.9056 0.6292 0.9121 0.087 Uiso 1 1 calc R . .
H16C H 0.8771 0.5861 1.0016 0.087 Uiso 1 1 calc R . .
C17 C 0.8939(3) 0.4656(3) 0.9328(3) 0.0608(11) Uani 1 1 d . . .
H17A H 0.9135 0.4378 0.9935 0.091 Uiso 1 1 calc R . .
H17B H 0.9508 0.4660 0.9052 0.091 Uiso 1 1 calc R . .
H17C H 0.8679 0.4295 0.9156 0.091 Uiso 1 1 calc R . .
C18 C 0.8013(3) 0.2785(3) 1.1076(3) 0.0513(10) Uani 1 1 d . . .
C19 C 0.9002(3) 0.1956(3) 1.1277(3) 0.0595(11) Uani 1 1 d . . .
C20 C 0.9416(3) 0.1905(3) 1.0454(3) 0.0678(13) Uani 1 1 d . . .
H20A H 1.0103 0.1450 1.0590 0.102 Uiso 1 1 calc R . .
H20B H 0.9369 0.2513 1.0096 0.102 Uiso 1 1 calc R . .
H20C H 0.9037 0.1721 1.0160 0.102 Uiso 1 1 calc R . .
C21 C 0.8904(3) 0.1055(3) 1.1784(3) 0.0679(13) Uani 1 1 d . . .
H21A H 0.8604 0.1112 1.2280 0.102 Uiso 1 1 calc R . .
H21B H 0.9554 0.0532 1.1956 0.102 Uiso 1 1 calc R . .
H21C H 0.8492 0.0952 1.1435 0.102 Uiso 1 1 calc R . .
C22 C 0.9773(3) 0.2014(3) 1.1826(3) 0.0669(13) Uani 1 1 d . . .
H22A H 0.9508 0.2102 1.2326 0.100 Uiso 1 1 calc R . .
H22B H 0.9914 0.2536 1.1502 0.100 Uiso 1 1 calc R . .
H22C H 1.0376 0.1439 1.1992 0.100 Uiso 1 1 calc R . .
C23 C 0.5481(3) 0.3029(3) 0.4407(3) 0.0580(11) Uani 1 1 d . . .
H23A H 0.5670 0.3417 0.4606 0.087 Uiso 1 1 calc R . .
H23B H 0.5460 0.3229 0.3799 0.087 Uiso 1 1 calc R . .
H23C H 0.5961 0.2383 0.4674 0.087 Uiso 1 1 calc R . .
C24 C 0.4501(3) 0.3118(3) 0.4621(3) 0.0486(9) Uani 1 1 d . . .
C25 C 0.2894(3) 0.3589(3) 0.4452(3) 0.0473(9) Uani 1 1 d . . .
C26 C 0.1815(3) 0.4128(3) 0.4055(3) 0.0537(10) Uani 1 1 d . . .
H26A H 0.1713 0.3946 0.3598 0.081 Uiso 1 1 calc R . .
H26B H 0.1639 0.4792 0.3834 0.081 Uiso 1 1 calc R . .
H26C H 0.1404 0.3991 0.4477 0.081 Uiso 1 1 calc R . .
C27 C 0.1403(3) 0.2580(3) 0.7194(3) 0.0544(10) Uani 1 1 d . . .
C28 C 0.0849(3) 0.2497(3) 0.7967(3) 0.0603(11) Uani 1 1 d . . .
C29 C 0.1435(4) 0.2614(3) 0.8624(3) 0.0664(13) Uani 1 1 d . . .
H29A H 0.2106 0.2125 0.8773 0.100 Uiso 1 1 calc R . .
H29B H 0.1117 0.2572 0.9126 0.100 Uiso 1 1 calc R . .
H29C H 0.1450 0.3219 0.8385 0.100 Uiso 1 1 calc R . .
C30 C -0.0217(3) 0.3249(3) 0.7736(3) 0.0666(13) Uani 1 1 d . . .
H30A H -0.0560 0.3146 0.8221 0.100 Uiso 1 1 calc R . .
H30B H -0.0548 0.3220 0.7272 0.100 Uiso 1 1 calc R . .
H30C H -0.0219 0.3860 0.7568 0.100 Uiso 1 1 calc R . .
C31 C 0.0827(3) 0.1523(3) 0.8352(3) 0.0666(13) Uani 1 1 d . . .
H31A H 0.1492 0.1042 0.8593 0.100 Uiso 1 1 calc R . .
H31B H 0.0569 0.1402 0.7912 0.100 Uiso 1 1 calc R . .
H31C H 0.0408 0.1520 0.8789 0.100 Uiso 1 1 calc R . .
C32 C 0.2161(4) 0.1514(4) 0.5217(3) 0.0634(12) Uani 1 1 d . . .
C33 C 0.1586(4) 0.1295(3) 0.4691(3) 0.0671(13) Uani 1 1 d . . .
C34 C 0.0906(4) 0.0927(4) 0.5228(3) 0.0749(14) Uani 1 1 d . . .
H34A H 0.0260 0.1439 0.5142 0.112 Uiso 1 1 calc R . .
H34B H 0.1187 0.0651 0.5820 0.112 Uiso 1 1 calc R . .
H34C H 0.0842 0.0459 0.5062 0.112 Uiso 1 1 calc R . .
C35 C 0.2224(4) 0.0440(4) 0.4465(3) 0.0757(14) Uani 1 1 d . . .
H35A H 0.2611 -0.0082 0.4977 0.113 Uiso 1 1 d R . .
H35B H 0.1793 0.0276 0.4202 0.113 Uiso 1 1 d R . .
H35C H 0.2664 0.0588 0.4078 0.113 Uiso 1 1 d R . .
C36 C 0.0934(4) 0.2181(4) 0.3925(3) 0.0788(15) Uani 1 1 d . . .
H36A H 0.1074 0.2696 0.3909 0.118 Uiso 1 1 calc R . .
H36B H 0.0243 0.2336 0.3976 0.118 Uiso 1 1 calc R . .
H36C H 0.1075 0.2066 0.3410 0.118 Uiso 1 1 calc R . .
C37 C 0.5639(4) 0.0345(4) 0.8147(3) 0.0769(15) Uani 1 1 d . . .
C38 C 0.6441(4) -0.0412(4) 0.8850(3) 0.0780(15) Uani 1 1 d . . .
C39 C 0.6206(4) -0.1180(4) 0.9468(3) 0.0814(16) Uani 1 1 d . . .
H39A H 0.6786 -0.1634 0.9883 0.122 Uiso 1 1 calc R . .
H39B H 0.6016 -0.1486 0.9162 0.122 Uiso 1 1 calc R . .
H39C H 0.5667 -0.0908 0.9752 0.122 Uiso 1 1 calc R . .
C40 C 0.7206(4) -0.0961(4) 0.8384(3) 0.0841(16) Uani 1 1 d . . .
H40A H 0.7609 -0.0638 0.8143 0.126 Uiso 1 1 calc R . .
H40B H 0.6858 -0.1002 0.7937 0.126 Uiso 1 1 calc R . .
H40C H 0.7625 -0.1585 0.8782 0.126 Uiso 1 1 calc R . .
C41 C 0.7056(4) -0.0067(4) 0.9236(4) 0.0820(16) Uani 1 1 d . . .
H41A H 0.6650 0.0296 0.9545 0.123 Uiso 1 1 d R . .
H41B H 0.7623 -0.0599 0.9618 0.123 Uiso 1 1 d R . .
H41C H 0.7280 0.0320 0.8793 0.123 Uiso 1 1 d R . .
C42 C 0.6527(3) 0.2302(4) 0.6439(3) 0.0609(12) Uani 1 1 d . . .
C43 C 0.7576(3) 0.2181(3) 0.6394(3) 0.0655(12) Uani 1 1 d . . .
C44 C 0.7982(4) 0.2051(4) 0.5584(3) 0.0739(14) Uani 1 1 d . . .
H44A H 0.8523 0.2231 0.5488 0.111 Uiso 1 1 calc R . .
H44B H 0.7459 0.2439 0.5105 0.111 Uiso 1 1 calc R . .
H44C H 0.8217 0.1401 0.5655 0.111 Uiso 1 1 calc R . .
C45 C 0.7623(4) 0.3074(4) 0.6395(3) 0.0705(13) Uani 1 1 d . . .
H45A H 0.7766 0.3007 0.6971 0.106 Uiso 1 1 calc R . .
H45B H 0.6992 0.3606 0.6131 0.106 Uiso 1 1 calc R . .
H45C H 0.8139 0.3171 0.6082 0.106 Uiso 1 1 calc R . .
C46 C 0.8242(4) 0.1379(4) 0.7209(3) 0.0758(15) Uani 1 1 d . . .
H46A H 0.8478 0.0790 0.7132 0.114 Uiso 1 1 calc R . .
H46B H 0.7865 0.1356 0.7676 0.114 Uiso 1 1 calc R . .
H46C H 0.8802 0.1488 0.7330 0.114 Uiso 1 1 calc R . .
N1 N 0.4590(2) 0.4324(2) 0.8709(2) 0.0461(7) Uani 1 1 d . . .
N2 N 0.5429(2) 0.4462(2) 0.8692(2) 0.0440(7) Uani 1 1 d . . .
N3 N 0.5767(2) 0.3124(2) 0.8627(2) 0.0481(8) Uani 1 1 d . . .
N4 N 0.6365(3) 0.2220(2) 0.8604(2) 0.0553(9) Uani 1 1 d . . .
H4D H 0.6350 0.1778 0.9088 0.066 Uiso 1 1 d R . .
H4E H 0.6118 0.2167 0.8153 0.066 Uiso 1 1 d R . .
N5 N 0.7369(2) 0.4632(2) 1.22628(18) 0.0365(6) Uani 1 1 d . . .
N6 N 0.6836(2) 0.4834(2) 1.2903(2) 0.0451(7) Uani 1 1 d . . .
N7 N 0.8313(2) 0.4758(2) 1.3107(2) 0.0458(8) Uani 1 1 d . . .
N8 N 0.9150(2) 0.4789(2) 1.3473(2) 0.0483(8) Uani 1 1 d . . .
H8D H 0.9647 0.4660 1.3160 0.058 Uiso 1 1 d R . .
H8E H 0.8983 0.5364 1.3485 0.058 Uiso 1 1 d R . .
N9 N 0.4591(2) 0.6660(2) 0.8239(2) 0.0488(8) Uani 1 1 d . . .
N10 N 0.3836(2) 0.6602(2) 0.7799(2) 0.0497(8) Uani 1 1 d . . .
N11 N 0.3714(3) 0.8009(2) 0.7305(2) 0.0530(8) Uani 1 1 d . . .
N12 N 0.3303(3) 0.8993(3) 0.6802(3) 0.0658(10) Uani 1 1 d . . .
H12D H 0.3770 0.9113 0.6502 0.079 Uiso 1 1 d R . .
H12E H 0.3134 0.9323 0.7143 0.079 Uiso 1 1 d R . .
N13 N 0.4262(2) 0.2676(2) 0.5323(2) 0.0466(8) Uani 1 1 d . . .
N14 N 0.3263(2) 0.2954(2) 0.5220(2) 0.0463(8) Uani 1 1 d . . .
N15 N 0.3637(2) 0.3704(2) 0.4057(2) 0.0479(8) Uani 1 1 d . . .
N16 N 0.3577(2) 0.4350(2) 0.3230(2) 0.0553(9) Uani 1 1 d . . .
H16D H 0.3938 0.4031 0.2916 0.066 Uiso 1 1 d R . .
H16E H 0.3802 0.4768 0.3247 0.066 Uiso 1 1 d R . .
O1 O 0.59099(15) 0.44886(16) 1.03976(14) 0.0312(5) Uani 1 1 d . . .
O2 O 0.66448(17) 0.55954(17) 0.89147(16) 0.0412(6) Uani 1 1 d . . .
O3 O 0.71252(19) 0.56192(19) 1.01594(18) 0.0489(6) Uani 1 1 d . . .
O4 O 0.79294(18) 0.34565(19) 1.12936(17) 0.0483(6) Uani 1 1 d . . .
O5 O 0.7315(2) 0.27981(19) 1.06919(18) 0.0508(7) Uani 1 1 d . . .
O6 O 0.3767(2) 0.2135(2) 0.69214(17) 0.0580(8) Uani 1 1 d . . .
H6B H 0.3136 0.2436 0.6859 0.070 Uiso 1 1 d R . .
H6A H 0.3876 0.1615 0.7325 0.070 Uiso 1 1 d R . .
O7 O 0.6332(2) 0.1781(2) 0.6183(2) 0.0603(8) Uani 1 1 d . . .
O8 O 0.5909(2) 0.2898(2) 0.6640(2) 0.0612(8) Uani 1 1 d . . .
O9 O 0.5802(2) 0.1044(2) 0.7699(2) 0.0729(9) Uani 1 1 d . . .
O10 O 0.4954(3) 0.0200(3) 0.7971(3) 0.0915(12) Uani 1 1 d . . .
O11 O 0.2034(2) 0.18244(19) 0.71522(18) 0.0517(7) Uani 1 1 d . . .
O12 O 0.1225(2) 0.3349(2) 0.66709(18) 0.0523(7) Uani 1 1 d . . .
O13 O 0.1727(2) 0.2265(2) 0.53359(19) 0.0577(7) Uani 1 1 d . . .
O14 O 0.3005(2) 0.0936(2) 0.5554(2) 0.0649(8) Uani 1 1 d . . .
O15 O 0.4803(2) 0.5283(2) 0.3397(2) 0.0625(8) Uani 1 1 d . . .
H15D H 0.4787 0.5677 0.2910 0.075 Uiso 1 1 d R . .
H15E H 0.4577 0.5571 0.3733 0.075 Uiso 1 1 d R . .
O16 O 0.9801(2) 0.3644(2) 0.5292(2) 0.0768(10) Uani 1 1 d . . .
H16F H 0.9764 0.3710 0.5768 0.092 Uiso 1 1 d R . .
H16G H 0.9333 0.4117 0.4919 0.092 Uiso 1 1 d R . .
O17 O 0.3238(2) -0.0038(2) 0.8059(2) 0.0761(10) Uani 1 1 d . . .
H17D H 0.3553 0.0194 0.7693 0.091 Uiso 1 1 d R . .
H17E H 0.2618 0.0329 0.7934 0.091 Uiso 1 1 d R . .
O18 O 0.3414(3) 0.8427(2) 0.9569(2) 0.0795(10) Uani 1 1 d . . .
H18A H 0.3659 0.7911 0.9489 0.095 Uiso 1 1 d R . .
H18B H 0.3252 0.8887 0.9091 0.095 Uiso 1 1 d R . .
O19 O 0.5382(3) 0.8549(3) 0.5992(3) 0.1203(17) Uani 1 1 d . . .
H19A H 0.5363 0.9058 0.5628 0.144 Uiso 1 1 d R . .
H19B H 0.5456 0.8163 0.5752 0.144 Uiso 1 1 d R . .
O20 O 0.4964(3) 0.0221(3) 0.6188(3) 0.1079(14) Uani 1 1 d . . .
H20D H 0.4351 0.0446 0.5989 0.130 Uiso 1 1 d R . .
H20G H 0.5016 0.0408 0.6583 0.130 Uiso 1 1 d R . .
O21 O 1.0000 0.0000 0.0000 0.0961(18) Uani 1 2 d S . .
H21D H 1.0312 -0.0025 -0.0423 0.115 Uiso 0.25 1 d PR . .
H21G H 0.9940 -0.0512 0.0227 0.115 Uiso 0.25 1 d PR . .
H21E H 0.9427 0.0466 -0.0165 0.115 Uiso 0.25 1 d PR . .
H21F H 1.0320 0.0072 0.0361 0.115 Uiso 0.25 1 d PR . .

loop_
_atom_site_aniso_label
_atom_site_aniso_U_11
_atom_site_aniso_U_22
_atom_site_aniso_U_33
_atom_site_aniso_U_23
_atom_site_aniso_U_13
_atom_site_aniso_U_12
Cu1 0.0320(2) 0.0484(3) 0.0366(2) -0.0212(2) 0.00552(17) -0.01998(19)
Cu2 0.0292(2) 0.0466(2) 0.0336(2) -0.01619(19) 0.00743(17) -0.01953(18)
Cu3 0.0438(3) 0.0519(3) 0.0414(3) -0.0122(2) 0.0007(2) -0.0206(2)
Cu4 0.0414(2) 0.0512(3) 0.0364(2) -0.0132(2) 0.0074(2) -0.0208(2)
C1 0.047(2) 0.055(2) 0.049(2) -0.010(2) -0.0008(19) -0.0173(19)
C2 0.047(2) 0.051(2) 0.047(2) -0.011(2) 0.0008(18) -0.018(2)
C3 0.049(2) 0.048(2) 0.049(2) -0.010(2) 0.0017(19) -0.0195(19)
C4 0.054(2) 0.049(2) 0.056(3) -0.012(2) 0.000(2) -0.021(2)
C5 0.044(2) 0.056(2) 0.047(2) -0.0206(19) 0.0047(18) -0.0237(19)
C6 0.044(2) 0.053(2) 0.044(2) -0.0219(19) 0.0024(17) -0.0245(18)
C7 0.047(2) 0.053(2) 0.045(2) -0.0230(19) 0.0030(18) -0.0226(19)
C8 0.051(2) 0.056(2) 0.046(2) -0.025(2) 0.0008(18) -0.017(2)
C9 0.048(2) 0.052(2) 0.046(2) -0.0199(19) 0.0102(18) -0.0179(19)
C10 0.048(2) 0.050(2) 0.044(2) -0.0215(19) 0.0081(18) -0.0193(19)
C11 0.050(2) 0.048(2) 0.045(2) -0.0210(19) 0.0075(18) -0.0211(19)
C12 0.055(2) 0.047(2) 0.051(2) -0.018(2) 0.0062(19) -0.0237(19)
C13 0.043(2) 0.061(3) 0.049(2) -0.016(2) 0.0093(18) -0.030(2)
C14 0.043(2) 0.064(3) 0.052(2) -0.013(2) 0.0103(19) -0.028(2)
C15 0.052(3) 0.075(3) 0.052(3) -0.009(2) 0.012(2) -0.025(2)
C16 0.046(2) 0.065(3) 0.062(3) -0.011(2) 0.011(2) -0.034(2)
C17 0.049(2) 0.066(3) 0.057(3) -0.014(2) 0.010(2) -0.022(2)
C18 0.044(2) 0.050(2) 0.053(2) -0.023(2) 0.0031(19) -0.0111(19)
C19 0.048(2) 0.054(3) 0.057(3) -0.020(2) 0.004(2) -0.006(2)
C20 0.053(3) 0.062(3) 0.059(3) -0.019(2) 0.007(2) -0.001(2)
C21 0.057(3) 0.055(3) 0.064(3) -0.013(2) 0.003(2) -0.006(2)
C22 0.049(2) 0.062(3) 0.063(3) -0.016(2) -0.004(2) -0.004(2)
C23 0.048(2) 0.060(3) 0.048(2) -0.006(2) 0.0105(19) -0.018(2)
C24 0.048(2) 0.052(2) 0.042(2) -0.0127(19) 0.0079(18) -0.0211(19)
C25 0.047(2) 0.051(2) 0.040(2) -0.0127(19) 0.0070(17) -0.0210(19)
C26 0.047(2) 0.055(2) 0.046(2) -0.011(2) 0.0062(19) -0.0163(19)
C27 0.052(2) 0.052(3) 0.051(3) -0.014(2) 0.015(2) -0.019(2)
C28 0.055(2) 0.057(3) 0.052(3) -0.013(2) 0.016(2) -0.016(2)
C29 0.064(3) 0.064(3) 0.051(3) -0.015(2) 0.011(2) -0.014(2)
C30 0.056(3) 0.063(3) 0.055(3) -0.012(2) 0.016(2) -0.012(2)
C31 0.060(3) 0.060(3) 0.058(3) -0.007(2) 0.018(2) -0.019(2)
C32 0.062(3) 0.062(3) 0.060(3) -0.022(2) -0.004(2) -0.021(2)
C33 0.067(3) 0.064(3) 0.063(3) -0.022(2) -0.007(2) -0.022(2)
C34 0.066(3) 0.072(3) 0.075(3) -0.018(3) -0.008(3) -0.025(3)
C35 0.079(3) 0.068(3) 0.068(3) -0.027(3) -0.008(3) -0.019(3)
C36 0.073(3) 0.072(3) 0.066(3) -0.015(3) -0.012(3) -0.017(3)
C37 0.064(3) 0.066(3) 0.063(3) 0.005(3) -0.007(3) -0.018(3)
C38 0.066(3) 0.066(3) 0.065(3) 0.004(3) -0.007(3) -0.017(3)
C39 0.070(3) 0.066(3) 0.069(3) 0.006(3) -0.007(3) -0.018(3)
C40 0.071(3) 0.070(3) 0.069(3) 0.002(3) -0.005(3) -0.014(3)
C41 0.069(3) 0.069(3) 0.070(3) 0.005(3) -0.011(3) -0.018(3)
C42 0.048(3) 0.067(3) 0.062(3) -0.020(3) 0.008(2) -0.023(2)
C43 0.049(2) 0.071(3) 0.065(3) -0.017(3) 0.006(2) -0.022(2)
C44 0.053(3) 0.078(3) 0.069(3) -0.018(3) 0.012(2) -0.017(2)
C45 0.054(3) 0.075(3) 0.072(3) -0.016(3) 0.005(2) -0.029(2)
C46 0.052(3) 0.076(3) 0.070(3) -0.011(3) 0.007(2) -0.014(2)
N1 0.0477(18) 0.0476(18) 0.0472(19) -0.0208(16) 0.0073(15) -0.0219(15)
N2 0.0465(18) 0.0503(19) 0.0406(18) -0.0228(15) 0.0074(14) -0.0211(15)
N3 0.0505(19) 0.0481(19) 0.0461(19) -0.0208(16) 0.0074(15) -0.0190(16)
N4 0.059(2) 0.0461(19) 0.053(2) -0.0186(17) 0.0064(17) -0.0143(16)
N5 0.0320(15) 0.0484(17) 0.0366(16) -0.0212(14) 0.0055(12) -0.0200(13)
N6 0.0452(17) 0.0531(19) 0.0433(18) -0.0236(16) 0.0040(14) -0.0224(15)
N7 0.0460(18) 0.0524(19) 0.0452(19) -0.0219(16) 0.0023(15) -0.0240(15)
N8 0.0492(19) 0.0525(19) 0.049(2) -0.0217(17) -0.0002(15) -0.0254(16)
N9 0.0467(18) 0.048(2) 0.0454(19) -0.0109(16) 0.0014(15) -0.0195(15)
N10 0.0484(19) 0.051(2) 0.050(2) -0.0179(17) 0.0071(16) -0.0229(16)
N11 0.0495(19) 0.049(2) 0.050(2) -0.0099(17) 0.0015(16) -0.0188(16)
N12 0.060(2) 0.052(2) 0.064(2) -0.0030(19) -0.0028(19) -0.0183(18)
N13 0.0466(18) 0.0505(19) 0.0402(18) -0.0134(16) 0.0077(15) -0.0218(15)
N14 0.0467(18) 0.0507(19) 0.0380(18) -0.0132(15) 0.0066(14) -0.0207(15)
N15 0.0481(18) 0.0509(19) 0.0411(18) -0.0128(15) 0.0074(15) -0.0219(16)
N16 0.052(2) 0.056(2) 0.046(2) -0.0070(17) 0.0080(16) -0.0219(17)
O1 0.0281(11) 0.0412(13) 0.0298(12) -0.0175(10) 0.0057(9) -0.0166(10)
O2 0.0292(12) 0.0466(14) 0.0495(15) -0.0162(12) 0.0074(11) -0.0195(11)
O3 0.0452(15) 0.0587(17) 0.0482(16) -0.0161(14) 0.0091(12) -0.0308(13)
O4 0.0390(14) 0.0510(16) 0.0507(16) -0.0225(14) 0.0022(12) -0.0126(12)
O5 0.0469(15) 0.0491(16) 0.0535(17) -0.0217(14) 0.0036(13) -0.0159(13)
O6 0.0500(16) 0.077(2) 0.0368(15) -0.0063(14) 0.0003(12) -0.0306(15)
O7 0.0470(16) 0.0666(19) 0.0600(19) -0.0214(16) 0.0073(14) -0.0196(15)
O8 0.0537(18) 0.0631(19) 0.0615(19) -0.0193(16) 0.0096(15) -0.0237(16)
O9 0.0598(19) 0.066(2) 0.057(2) 0.0040(17) -0.0071(16) -0.0164(16)
O10 0.069(2) 0.077(2) 0.084(3) 0.012(2) -0.014(2) -0.025(2)
O11 0.0496(16) 0.0503(16) 0.0505(16) -0.0140(14) 0.0150(13) -0.0215(13)
O12 0.0548(17) 0.0499(17) 0.0486(16) -0.0159(14) 0.0104(13) -0.0216(14)
O13 0.0545(17) 0.0606(18) 0.0570(18) -0.0196(15) -0.0011(14) -0.0256(15)
O14 0.063(2) 0.0622(19) 0.0592(19) -0.0220(16) -0.0052(16) -0.0180(16)
O15 0.0530(17) 0.0610(18) 0.0605(19) -0.0101(16) 0.0066(15) -0.0232(15)
O16 0.066(2) 0.073(2) 0.059(2) -0.0107(17) 0.0012(16) -0.0114(17)
O17 0.066(2) 0.0574(19) 0.072(2) -0.0039(17) 0.0065(17) -0.0135(16)
O18 0.081(2) 0.065(2) 0.067(2) -0.0094(18) -0.0049(18) -0.0205(18)
O19 0.110(3) 0.092(3) 0.105(3) -0.010(3) 0.024(3) -0.016(3)
O20 0.085(3) 0.090(3) 0.100(3) -0.008(2) 0.010(2) -0.016(2)
O21 0.080(3) 0.069(3) 0.075(4) 0.004(3) 0.010(3) 0.002(3)

loop_
_atom_type_symbol
_atom_type_description
_atom_type_scat_dispersion_real
_atom_type_scat_dispersion_imag
_atom_type_scat_source
C C 0.0033 0.0016 'International Tables Vol C Tables 4.2.6.8 and 6.1.1.4'
H H 0.0000 0.0000 'International Tables Vol C Tables 4.2.6.8 and 6.1.1.4'
N N 0.0061 0.0033 'International Tables Vol C Tables 4.2.6.8 and 6.1.1.4'
O O 0.0106 0.0060 'International Tables Vol C Tables 4.2.6.8 and 6.1.1.4'
Cu Cu 0.3201 1.2651 'International Tables Vol C Tables 4.2.6.8 and 6.1.1.4'

loop_
_geom_angle_atom_site_label_1
_geom_angle_atom_site_label_2
_geom_angle_atom_site_label_3
_geom_angle
_geom_angle_site_symmetry_1
_geom_angle_site_symmetry_3
_geom_angle_publ_flag
O1 Cu1 O4 92.66(10) . . ?
O1 Cu1 N5 173.39(10) . . ?
O4 Cu1 N5 90.21(11) . . ?
O1 Cu1 N1 87.14(11) . 2_667 ?
O4 Cu1 N1 177.80(13) . 2_667 ?
N5 Cu1 N1 89.76(12) . 2_667 ?
O1 Cu1 O3 88.22(9) . . ?
O4 Cu1 O3 91.35(11) . . ?
N5 Cu1 O3 97.66(11) . . ?
N1 Cu1 O3 90.83(12) 2_667 . ?
O1 Cu1 N10 80.79(10) . 2_667 ?
O4 Cu1 N10 85.05(11) . 2_667 ?
N5 Cu1 N10 93.54(12) . 2_667 ?
N1 Cu1 N10 92.76(12) 2_667 2_667 ?
O3 Cu1 N10 168.25(10) . 2_667 ?
O1 Cu2 O1 82.35(9) . 2_667 ?
O1 Cu2 O2 100.03(10) . . ?
O1 Cu2 O2 174.33(10) 2_667 . ?
O1 Cu2 N9 166.32(12) . . ?
O1 Cu2 N9 87.10(12) 2_667 . ?
O2 Cu2 N9 89.72(12) . . ?
O1 Cu2 N2 91.52(11) . . ?
O1 Cu2 N2 86.38(10) 2_667 . ?
O2 Cu2 N2 98.66(11) . . ?
N9 Cu2 N2 96.51(13) . . ?
O1 Cu2 Cu2 41.56(6) . 2_667 ?
O1 Cu2 Cu2 40.79(6) 2_667 2_667 ?
O2 Cu2 Cu2 141.35(8) . 2_667 ?
N9 Cu2 Cu2 127.35(10) . 2_667 ?
N2 Cu2 Cu2 88.58(9) . 2_667 ?
O6 Cu3 O9 94.64(13) . . ?
O6 Cu3 O7 170.26(14) . . ?
O9 Cu3 O7 84.39(13) . . ?
O6 Cu3 N13 88.17(12) . . ?
O9 Cu3 N13 176.53(14) . . ?
O7 Cu3 N13 93.19(13) . . ?
O6 Cu4 N14 85.18(12) . . ?
O6 Cu4 O13 170.01(13) . . ?
N14 Cu4 O13 93.90(13) . . ?
O6 Cu4 O11 90.19(11) . . ?
N14 Cu4 O11 170.05(13) . . ?
O13 Cu4 O11 92.17(12) . . ?
O6 Cu4 H6B 24.0 . . ?
N14 Cu4 H6B 95.8 . . ?
O13 Cu4 H6B 164.9 . . ?
O11 Cu4 H6B 76.7 . . ?
C2 C1 H1A 109.5 . . ?
C2 C1 H1B 109.5 . . ?
H1A C1 H1B 109.5 . . ?
C2 C1 H1C 109.5 . . ?
H1A C1 H1C 109.5 . . ?
H1B C1 H1C 109.5 . . ?
N10 C2 N11 111.9(4) . . ?
N10 C2 C1 123.2(4) . . ?
N11 C2 C1 124.8(4) . . ?
N9 C3 N11 107.8(4) . . ?
N9 C3 C4 128.0(4) . . ?
N11 C3 C4 124.1(4) . . ?
C3 C4 H4A 109.5 . . ?
C3 C4 H4B 109.5 . . ?
H4A C4 H4B 109.5 . . ?
C3 C4 H4C 109.5 . . ?
H4A C4 H4C 109.5 . . ?
H4B C4 H4C 109.5 . . ?
C6 C5 H5A 109.5 . . ?
C6 C5 H5B 109.5 . . ?
H5A C5 H5B 109.5 . . ?
C6 C5 H5C 109.5 . . ?
H5A C5 H5C 109.5 . . ?
H5B C5 H5C 109.5 . . ?
N5 C6 N7 108.5(3) . . ?
N5 C6 C5 126.3(3) . . ?
N7 C6 C5 125.1(3) . . ?
N6 C7 N7 112.4(3) . . ?
N6 C7 C8 124.0(4) . . ?
N7 C7 C8 123.6(3) . . ?
C7 C8 H8A 109.5 . . ?
C7 C8 H8B 109.5 . . ?
H8A C8 H8B 109.5 . . ?
C7 C8 H8C 109.5 . . ?
H8A C8 H8C 109.5 . . ?
H8B C8 H8C 109.5 . . ?
C10 C9 H9A 109.5 . . ?
C10 C9 H9B 109.5 . . ?
H9A C9 H9B 109.5 . . ?
C10 C9 H9C 109.5 . . ?
H9A C9 H9C 109.5 . . ?
H9B C9 H9C 109.5 . . ?
N3 C10 N2 106.9(3) . . ?
N3 C10 C9 127.7(4) . . ?
N2 C10 C9 125.4(4) . . ?
N1 C11 N3 108.4(4) . . ?
N1 C11 C12 128.8(4) . . ?
N3 C11 C12 122.7(4) . . ?
C11 C12 H12A 109.5 . . ?
C11 C12 H12B 109.5 . . ?
H12A C12 H12B 109.5 . . ?
C11 C12 H12C 109.5 . . ?
H12A C12 H12C 109.5 . . ?
H12B C12 H12C 109.5 . . ?
O2 C13 O3 128.4(4) . . ?
O2 C13 C14 114.4(4) . . ?
O3 C13 C14 117.1(4) . . ?
C13 C14 C16 113.0(4) . . ?
C13 C14 C17 108.1(3) . . ?
C16 C14 C17 108.8(4) . . ?
C13 C14 C15 111.7(4) . . ?
C16 C14 C15 107.4(4) . . ?
C17 C14 C15 107.7(4) . . ?
C14 C15 H15A 109.5 . . ?
C14 C15 H15B 109.5 . . ?
H15A C15 H15B 109.5 . . ?
C14 C15 H15C 109.5 . . ?
H15A C15 H15C 109.5 . . ?
H15B C15 H15C 109.5 . . ?
C14 C16 H16A 109.5 . . ?
C14 C16 H16B 109.5 . . ?
H16A C16 H16B 109.5 . . ?
C14 C16 H16C 109.5 . . ?
H16A C16 H16C 109.5 . . ?
H16B C16 H16C 109.5 . . ?
C14 C17 H17A 109.5 . . ?
C14 C17 H17B 109.5 . . ?
H17A C17 H17B 109.5 . . ?
C14 C17 H17C 109.5 . . ?
H17A C17 H17C 109.5 . . ?
H17B C17 H17C 109.5 . . ?
O5 C18 O4 122.3(4) . . ?
O5 C18 C19 118.6(4) . . ?
O4 C18 C19 119.0(4) . . ?
C18 C19 C21 110.0(4) . . ?
C18 C19 C20 110.2(4) . . ?
C21 C19 C20 110.3(4) . . ?
C18 C19 C22 111.9(4) . . ?
C21 C19 C22 106.8(4) . . ?
C20 C19 C22 107.5(4) . . ?
C19 C20 H20A 109.5 . . ?
C19 C20 H20B 109.5 . . ?
H20A C20 H20B 109.5 . . ?
C19 C20 H20C 109.5 . . ?
H20A C20 H20C 109.5 . . ?
H20B C20 H20C 109.5 . . ?
C19 C21 H21A 109.5 . . ?
C19 C21 H21B 109.5 . . ?
H21A C21 H21B 109.5 . . ?
C19 C21 H21C 109.5 . . ?
H21A C21 H21C 109.5 . . ?
H21B C21 H21C 109.5 . . ?
C19 C22 H22A 109.5 . . ?
C19 C22 H22B 109.5 . . ?
H22A C22 H22B 109.5 . . ?
C19 C22 H22C 109.5 . . ?
H22A C22 H22C 109.5 . . ?
H22B C22 H22C 109.5 . . ?
C24 C23 H23A 109.5 . . ?
C24 C23 H23B 109.5 . . ?
H23A C23 H23B 109.5 . . ?
C24 C23 H23C 109.5 . . ?
H23A C23 H23C 109.5 . . ?
H23B C23 H23C 109.5 . . ?
N13 C24 N15 107.2(3) . . ?
N13 C24 C23 129.4(4) . . ?
N15 C24 C23 123.4(4) . . ?
N14 C25 N15 108.7(3) . . ?
N14 C25 C26 127.4(4) . . ?
N15 C25 C26 123.9(4) . . ?
C25 C26 H26A 109.5 . . ?
C25 C26 H26B 109.5 . . ?
H26A C26 H26B 109.5 . . ?
C25 C26 H26C 109.5 . . ?
H26A C26 H26C 109.5 . . ?
H26B C26 H26C 109.5 . . ?
O12 C27 O11 123.8(4) . . ?
O12 C27 C28 119.3(4) . . ?
O11 C27 C28 116.9(4) . . ?
C30 C28 C27 111.5(4) . . ?
C30 C28 C29 110.4(4) . . ?
C27 C28 C29 105.8(4) . . ?
C30 C28 C31 108.1(4) . . ?
C27 C28 C31 111.5(4) . . ?
C29 C28 C31 109.5(4) . . ?
C28 C29 H29A 109.5 . . ?
C28 C29 H29B 109.5 . . ?
H29A C29 H29B 109.5 . . ?
C28 C29 H29C 109.5 . . ?
H29A C29 H29C 109.5 . . ?
H29B C29 H29C 109.5 . . ?
C28 C30 H30A 109.5 . . ?
C28 C30 H30B 109.5 . . ?
H30A C30 H30B 109.5 . . ?
C28 C30 H30C 109.5 . . ?
H30A C30 H30C 109.5 . . ?
H30B C30 H30C 109.5 . . ?
C28 C31 H31A 109.5 . . ?
C28 C31 H31B 109.5 . . ?
H31A C31 H31B 109.5 . . ?
C28 C31 H31C 109.5 . . ?
H31A C31 H31C 109.5 . . ?
H31B C31 H31C 109.5 . . ?
O14 C32 O13 123.3(4) . . ?
O14 C32 C33 119.0(5) . . ?
O13 C32 C33 117.5(4) . . ?
C32 C33 C34 108.8(4) . . ?
C32 C33 C36 110.8(4) . . ?
C34 C33 C36 108.2(4) . . ?
C32 C33 C35 113.6(4) . . ?
C34 C33 C35 100.4(4) . . ?
C36 C33 C35 114.3(4) . . ?
C33 C34 H34A 109.5 . . ?
C33 C34 H34B 109.5 . . ?
H34A C34 H34B 109.5 . . ?
C33 C34 H34C 109.5 . . ?
H34A C34 H34C 109.5 . . ?
H34B C34 H34C 109.5 . . ?
C33 C35 H35A 109.1 . . ?
C33 C35 H35B 109.2 . . ?
H35A C35 H35B 109.5 . . ?
C33 C35 H35C 110.1 . . ?
H35A C35 H35C 109.5 . . ?
H35B C35 H35C 109.5 . . ?
C33 C36 H36A 109.5 . . ?
C33 C36 H36B 109.5 . . ?
H36A C36 H36B 109.5 . . ?
C33 C36 H36C 109.5 . . ?
H36A C36 H36C 109.5 . . ?
H36B C36 H36C 109.5 . . ?
O10 C37 O9 124.5(5) . . ?
O10 C37 C38 118.2(5) . . ?
O9 C37 C38 116.5(5) . . ?
C37 C38 C39 117.3(5) . . ?
C37 C38 C41 114.1(5) . . ?
C39 C38 C41 116.2(5) . . ?
C37 C38 C40 103.0(5) . . ?
C39 C38 C40 101.3(5) . . ?
C41 C38 C40 101.3(5) . . ?
C38 C39 H39A 109.5 . . ?
C38 C39 H39B 109.5 . . ?
H39A C39 H39B 109.5 . . ?
C38 C39 H39C 109.5 . . ?
H39A C39 H39C 109.5 . . ?
H39B C39 H39C 109.5 . . ?
C38 C40 H40A 109.5 . . ?
C38 C40 H40B 109.5 . . ?
H40A C40 H40B 109.5 . . ?
C38 C40 H40C 109.5 . . ?
H40A C40 H40C 109.5 . . ?
H40B C40 H40C 109.5 . . ?
C38 C41 H41A 109.0 . . ?
C38 C41 H41B 109.5 . . ?
H41A C41 H41B 109.5 . . ?
C38 C41 H41C 110.0 . . ?
H41A C41 H41C 109.5 . . ?
H41B C41 H41C 109.5 . . ?
O8 C42 O7 122.8(4) . . ?
O8 C42 C43 123.5(5) . . ?
O7 C42 C43 113.5(4) . . ?
C42 C43 C45 108.2(4) . . ?
C42 C43 C46 108.9(4) . . ?
C45 C43 C46 106.1(4) . . ?
C42 C43 C44 114.9(4) . . ?
C45 C43 C44 106.0(4) . . ?
C46 C43 C44 112.2(4) . . ?
C43 C44 H44A 109.5 . . ?
C43 C44 H44B 109.5 . . ?
H44A C44 H44B 109.5 . . ?
C43 C44 H44C 109.5 . . ?
H44A C44 H44C 109.5 . . ?
H44B C44 H44C 109.5 . . ?
C43 C45 H45A 109.5 . . ?
C43 C45 H45B 109.5 . . ?
H45A C45 H45B 109.5 . . ?
C43 C45 H45C 109.5 . . ?
H45A C45 H45C 109.5 . . ?
H45B C45 H45C 109.5 . . ?
C43 C46 H46A 109.5 . . ?
C43 C46 H46B 109.5 . . ?
H46A C46 H46B 109.5 . . ?
C43 C46 H46C 109.5 . . ?
H46A C46 H46C 109.5 . . ?
H46B C46 H46C 109.5 . . ?
C11 N1 N2 109.1(3) . . ?
C11 N1 Cu1 135.3(3) . 2_667 ?
N2 N1 Cu1 115.5(2) . 2_667 ?
C10 N2 N1 106.6(3) . . ?
C10 N2 Cu2 133.7(3) . . ?
N1 N2 Cu2 114.3(2) . . ?
C10 N3 C11 109.1(3) . . ?
C10 N3 N4 121.1(3) . . ?
C11 N3 N4 129.8(3) . . ?
N3 N4 H4D 108.3 . . ?
N3 N4 H4E 109.7 . . ?
H4D N4 H4E 109.4 . . ?
C6 N5 N6 108.3(3) . . ?
C6 N5 Cu1 131.8(3) . . ?
N6 N5 Cu1 119.6(2) . . ?
C7 N6 N5 104.6(3) . . ?
C6 N7 C7 106.2(3) . . ?
C6 N7 N8 125.9(3) . . ?
C7 N7 N8 127.9(3) . . ?
N7 N8 H8D 109.3 . . ?
N7 N8 H8E 110.5 . . ?
H8D N8 H8E 109.3 . . ?
C3 N9 N10 109.9(3) . . ?
C3 N9 Cu2 135.5(3) . . ?
N10 N9 Cu2 114.2(2) . . ?
C2 N10 N9 104.0(3) . . ?
C2 N10 Cu1 131.5(3) . 2_667 ?
N9 N10 Cu1 111.7(2) . 2_667 ?
C2 N11 C3 106.3(3) . . ?
C2 N11 N12 124.6(3) . . ?
C3 N11 N12 129.1(4) . . ?
N11 N12 H12D 108.2 . . ?
N11 N12 H12E 109.8 . . ?
H12D N12 H12E 109.4 . . ?
C24 N13 N14 108.9(3) . . ?
C24 N13 Cu3 133.6(3) . . ?
N14 N13 Cu3 116.6(2) . . ?
C25 N14 N13 107.8(3) . . ?
C25 N14 Cu4 133.0(3) . . ?
N13 N14 Cu4 119.0(2) . . ?
C25 N15 C24 107.4(3) . . ?
C25 N15 N16 128.0(3) . . ?
C24 N15 N16 124.5(3) . . ?
N15 N16 H16D 109.4 . . ?
N15 N16 H16E 111.6 . . ?
H16D N16 H16E 109.4 . . ?
Cu2 O1 Cu1 121.89(11) . . ?
Cu2 O1 Cu2 97.65(9) . 2_667 ?
Cu1 O1 Cu2 111.42(10) . 2_667 ?
C13 O2 Cu2 120.8(3) . . ?
C13 O3 Cu1 127.2(3) . . ?
C18 O4 Cu1 129.2(3) . . ?
Cu3 O6 Cu4 116.64(14) . . ?
Cu3 O6 H6B 153.2 . . ?
Cu4 O6 H6B 47.1 . . ?
Cu3 O6 H6A 102.3 . . ?
Cu4 O6 H6A 102.3 . . ?
H6B O6 H6A 102.3 . . ?
C42 O7 Cu3 105.3(3) . . ?
C37 O9 Cu3 119.3(3) . . ?
C27 O11 Cu4 101.8(3) . . ?
C32 O13 Cu4 107.6(3) . . ?
H15D O15 H15E 109.5 . . ?
H16F O16 H16G 109.5 . . ?
H17D O17 H17E 109.8 . . ?
H18A O18 H18B 109.5 . . ?
H19A O19 H19B 109.5 . . ?
H20D O20 H20G 109.5 . . ?
H21D O21 H21G 108.4 . . ?
H21D O21 H21E 110.1 . . ?
H21G O21 H21E 110.1 . . ?
H21D O21 H21F 110.1 . . ?
H21G O21 H21F 110.1 . . ?
H21E O21 H21F 108.2 . . ?

loop_
_geom_bond_atom_site_label_1
_geom_bond_atom_site_label_2
_geom_bond_distance
_geom_bond_site_symmetry_2
_geom_bond_publ_flag
Cu1 O1 1.979(2) . ?
Cu1 O4 2.015(3) . ?
Cu1 N5 2.017(3) . ?
Cu1 N1 2.041(3) 2_667 ?
Cu1 O3 2.372(3) . ?
Cu1 N10 2.450(3) 2_667 ?
Cu2 O1 1.959(2) . ?
Cu2 O1 1.989(2) 2_667 ?
Cu2 O2 2.007(2) . ?
Cu2 N9 2.008(3) . ?
Cu2 N2 2.230(3) . ?
Cu2 Cu2 2.9719(9) 2_667 ?
Cu3 O6 1.874(3) . ?
Cu3 O9 2.002(3) . ?
Cu3 O7 2.003(3) . ?
Cu3 N13 2.044(3) . ?
Cu4 O6 1.973(3) . ?
Cu4 N14 1.992(3) . ?
Cu4 O13 2.010(3) . ?
Cu4 O11 2.011(3) . ?
Cu4 H6B 1.5277 . ?
C1 C2 1.524(5) . ?
C1 H1A 0.9600 . ?
C1 H1B 0.9600 . ?
C1 H1C 0.9600 . ?
C2 N10 1.277(5) . ?
C2 N11 1.303(5) . ?
C3 N9 1.238(5) . ?
C3 N11 1.375(5) . ?
C3 C4 1.471(6) . ?
C4 H4A 0.9600 . ?
C4 H4B 0.9600 . ?
C4 H4C 0.9600 . ?
C5 C6 1.476(5) . ?
C5 H5A 0.9600 . ?
C5 H5B 0.9600 . ?
C5 H5C 0.9600 . ?
C6 N5 1.313(4) . ?
C6 N7 1.322(5) . ?
C7 N6 1.277(5) . ?
C7 N7 1.333(5) . ?
C7 C8 1.526(5) . ?
C8 H8A 0.9600 . ?
C8 H8B 0.9600 . ?
C8 H8C 0.9600 . ?
C9 C10 1.463(5) . ?
C9 H9A 0.9600 . ?
C9 H9B 0.9600 . ?
C9 H9C 0.9600 . ?
C10 N3 1.320(5) . ?
C10 N2 1.336(5) . ?
C11 N1 1.271(5) . ?
C11 N3 1.324(5) . ?
C11 C12 1.483(5) . ?
C12 H12A 0.9600 . ?
C12 H12B 0.9600 . ?
C12 H12C 0.9600 . ?
C13 O2 1.235(5) . ?
C13 O3 1.269(5) . ?
C13 C14 1.482(5) . ?
C14 C16 1.518(6) . ?
C14 C17 1.532(6) . ?
C14 C15 1.536(6) . ?
C15 H15A 0.9600 . ?
C15 H15B 0.9600 . ?
C15 H15C 0.9600 . ?
C16 H16A 0.9600 . ?
C16 H16B 0.9600 . ?
C16 H16C 0.9600 . ?
C17 H17A 0.9600 . ?
C17 H17B 0.9600 . ?
C17 H17C 0.9600 . ?
C18 O5 1.221(5) . ?
C18 O4 1.263(5) . ?
C18 C19 1.489(5) . ?
C19 C21 1.519(7) . ?
C19 C20 1.529(6) . ?
C19 C22 1.540(6) . ?
C20 H20A 0.9600 . ?
C20 H20B 0.9600 . ?
C20 H20C 0.9600 . ?
C21 H21A 0.9600 . ?
C21 H21B 0.9600 . ?
C21 H21C 0.9600 . ?
C22 H22A 0.9600 . ?
C22 H22B 0.9600 . ?
C22 H22C 0.9600 . ?
C23 C24 1.455(5) . ?
C23 H23A 0.9600 . ?
C23 H23B 0.9600 . ?
C23 H23C 0.9600 . ?
C24 N13 1.293(5) . ?
C24 N15 1.368(5) . ?
C25 N14 1.303(5) . ?
C25 N15 1.326(5) . ?
C25 C26 1.503(5) . ?
C26 H26A 0.9600 . ?
C26 H26B 0.9600 . ?
C26 H26C 0.9600 . ?
C27 O12 1.201(5) . ?
C27 O11 1.256(5) . ?
C27 C28 1.529(6) . ?
C28 C30 1.513(6) . ?
C28 C29 1.537(7) . ?
C28 C31 1.546(6) . ?
C29 H29A 0.9600 . ?
C29 H29B 0.9600 . ?
C29 H29C 0.9600 . ?
C30 H30A 0.9600 . ?
C30 H30B 0.9600 . ?
C30 H30C 0.9600 . ?
C31 H31A 0.9600 . ?
C31 H31B 0.9600 . ?
C31 H31C 0.9600 . ?
C32 O14 1.215(5) . ?
C32 O13 1.245(5) . ?
C32 C33 1.473(6) . ?
C33 C34 1.521(7) . ?
C33 C36 1.528(6) . ?
C33 C35 1.537(7) . ?
C34 H34A 0.9600 . ?
C34 H34B 0.9600 . ?
C34 H34C 0.9600 . ?
C35 H35A 0.9600 . ?
C35 H35B 0.9600 . ?
C35 H35C 0.9600 . ?
C36 H36A 0.9600 . ?
C36 H36B 0.9600 . ?
C36 H36C 0.9600 . ?
C37 O10 1.201(6) . ?
C37 O9 1.269(6) . ?
C37 C38 1.481(7) . ?
C38 C39 1.513(7) . ?
C38 C41 1.521(8) . ?
C38 C40 1.544(8) . ?
C39 H39A 0.9600 . ?
C39 H39B 0.9600 . ?
C39 H39C 0.9600 . ?
C40 H40A 0.9600 . ?
C40 H40B 0.9600 . ?
C40 H40C 0.9600 . ?
C41 H41A 0.9600 . ?
C41 H41B 0.9600 . ?
C41 H41C 0.9600 . ?
C42 O8 1.197(5) . ?
C42 O7 1.229(6) . ?
C42 C43 1.490(6) . ?
C43 C45 1.529(7) . ?
C43 C46 1.531(7) . ?
C43 C44 1.537(7) . ?
C44 H44A 0.9600 . ?
C44 H44B 0.9600 . ?
C44 H44C 0.9600 . ?
C45 H45A 0.9600 . ?
C45 H45B 0.9600 . ?
C45 H45C 0.9600 . ?
C46 H46A 0.9600 . ?
C46 H46B 0.9600 . ?
C46 H46C 0.9600 . ?
N1 N2 1.355(4) . ?
N1 Cu1 2.041(3) 2_667 ?
N3 N4 1.423(4) . ?
N4 H4D 0.9000 . ?
N4 H4E 0.9000 . ?
N5 N6 1.389(4) . ?
N7 N8 1.424(4) . ?
N8 H8D 0.9001 . ?
N8 H8E 0.9000 . ?
N9 N10 1.410(4) . ?
N10 Cu1 2.450(3) 2_667 ?
N11 N12 1.424(5) . ?
N12 H12D 0.8999 . ?
N12 H12E 0.9000 . ?
N13 N14 1.354(4) . ?
N15 N16 1.416(4) . ?
N16 H16D 0.9001 . ?
N16 H16E 0.9001 . ?
O1 Cu2 1.989(2) 2_667 ?
O6 H6B 0.8495 . ?
O6 H6A 0.8500 . ?
O15 H15D 0.8500 . ?
O15 H15E 0.8500 . ?
O16 H16F 0.8500 . ?
O16 H16G 0.8500 . ?
O17 H17D 0.8500 . ?
O17 H17E 0.8500 . ?
O18 H18A 0.8500 . ?
O18 H18B 0.8500 . ?
O19 H19A 0.8500 . ?
O19 H19B 0.8500 . ?
O20 H20D 0.8499 . ?
O20 H20G 0.8500 . ?
O21 H21D 0.8500 . ?
O21 H21G 0.8501 . ?
O21 H21E 0.8500 . ?
O21 H21F 0.8500 . ?

loop_
_geom_hbond_atom_site_label_D
_geom_hbond_atom_site_label_H
_geom_hbond_atom_site_label_A
_geom_hbond_distance_DH
_geom_hbond_distance_HA
_geom_hbond_distance_DA
_geom_hbond_angle_DHA
_geom_hbond_site_symmetry_A
N4 H4D O18 0.90 2.19 2.872(5) 132.1 2_667
N4 H4E O8 0.90 2.38 3.098(5) 136.6 .
N4 H4E O9 0.90 2.47 3.232(5) 142.7 .
N8 H8E O12 0.90 1.97 2.859(4) 168.8 2_667
N12 H12D O19 0.90 2.45 3.264(6) 150.1 .
N12 H12E O17 0.90 2.21 3.080(6) 161.8 1_565
N16 H16E O15 0.90 2.06 2.916(5) 158.8 .
O6 H6B O11 0.85 2.23 2.822(4) 126.9 .
O6 H6B O12 0.85 2.57 3.423(4) 179.9 .
O6 H6A O10 0.85 2.13 2.858(5) 144.2 .
O15 H15D N3 0.85 2.56 3.379(5) 163.1 2_666
O15 H15E O8 0.85 2.21 2.768(4) 123.3 2_666
O16 H16F O12 0.85 2.41 2.943(5) 121.6 1_655
O16 H16G N8 0.85 2.27 2.922(5) 133.1 1_554
O17 H17D O10 0.85 2.15 2.729(5) 125.6 .
O17 H17E O11 0.85 2.17 2.731(4) 123.1 .
O18 H18A O5 0.85 2.30 2.840(5) 121.9 2_667
O18 H18B O17 0.85 2.02 2.843(5) 163.8 1_565
O19 H19A O20 0.85 2.32 2.753(7) 111.8 1_565
O19 H19B N13 0.85 2.60 3.428(6) 164.9 2_666
O20 H20D O14 0.85 1.87 2.718(5) 179.8 .
O20 H20G O10 0.85 2.26 3.008(6) 147.2 .

loop_
_geom_torsion_atom_site_label_1
_geom_torsion_atom_site_label_2
_geom_torsion_atom_site_label_3
_geom_torsion_atom_site_label_4
_geom_torsion
_geom_torsion_site_symmetry_1
_geom_torsion_site_symmetry_2
_geom_torsion_site_symmetry_3
_geom_torsion_site_symmetry_4
_geom_torsion_publ_flag
O2 C13 C14 C16 149.6(4) . . . . ?
O3 C13 C14 C16 -31.9(5) . . . . ?
O2 C13 C14 C17 -89.9(4) . . . . ?
O3 C13 C14 C17 88.5(5) . . . . ?
O2 C13 C14 C15 28.4(5) . . . . ?
O3 C13 C14 C15 -153.2(4) . . . . ?
O5 C18 C19 C21 -56.6(6) . . . . ?
O4 C18 C19 C21 124.7(5) . . . . ?
O5 C18 C19 C20 65.2(6) . . . . ?
O4 C18 C19 C20 -113.4(5) . . . . ?
O5 C18 C19 C22 -175.2(4) . . . . ?
O4 C18 C19 C22 6.1(6) . . . . ?
O12 C27 C28 C30 35.5(6) . . . . ?
O11 C27 C28 C30 -145.2(4) . . . . ?
O12 C27 C28 C29 -84.6(5) . . . . ?
O11 C27 C28 C29 94.7(5) . . . . ?
O12 C27 C28 C31 156.5(4) . . . . ?
O11 C27 C28 C31 -24.3(6) . . . . ?
O14 C32 C33 C34 97.4(6) . . . . ?
O13 C32 C33 C34 -78.1(6) . . . . ?
O14 C32 C33 C36 -143.8(5) . . . . ?
O13 C32 C33 C36 40.7(7) . . . . ?
O14 C32 C33 C35 -13.5(7) . . . . ?
O13 C32 C33 C35 171.0(4) . . . . ?
O10 C37 C38 C39 -18.3(9) . . . . ?
O9 C37 C38 C39 171.4(5) . . . . ?
O10 C37 C38 C41 -159.1(6) . . . . ?
O9 C37 C38 C41 30.6(8) . . . . ?
O10 C37 C38 C40 92.0(7) . . . . ?
O9 C37 C38 C40 -78.3(6) . . . . ?
O8 C42 C43 C45 -15.6(7) . . . . ?
O7 C42 C43 C45 158.8(4) . . . . ?
O8 C42 C43 C46 99.3(6) . . . . ?
O7 C42 C43 C46 -86.3(5) . . . . ?
O8 C42 C43 C44 -133.8(5) . . . . ?
O7 C42 C43 C44 40.6(6) . . . . ?
N3 C11 N1 N2 0.2(4) . . . . ?
C12 C11 N1 N2 176.6(4) . . . . ?
N3 C11 N1 Cu1 176.0(3) . . . 2_667 ?
C12 C11 N1 Cu1 -7.5(7) . . . 2_667 ?
N3 C10 N2 N1 -1.6(4) . . . . ?
C9 C10 N2 N1 177.9(4) . . . . ?
N3 C10 N2 Cu2 149.8(3) . . . . ?
C9 C10 N2 Cu2 -30.7(6) . . . . ?
C11 N1 N2 C10 0.9(4) . . . . ?
Cu1 N1 N2 C10 -175.9(2) 2_667 . . . ?
C11 N1 N2 Cu2 -156.8(3) . . . . ?
Cu1 N1 N2 Cu2 26.5(3) 2_667 . . . ?
O1 Cu2 N2 C10 -61.5(4) . . . . ?
O1 Cu2 N2 C10 -143.8(4) 2_667 . . . ?
O2 Cu2 N2 C10 38.9(4) . . . . ?
N9 Cu2 N2 C10 129.6(4) . . . . ?
Cu2 Cu2 N2 C10 -103.0(4) 2_667 . . . ?
O1 Cu2 N2 N1 88.2(2) . . . . ?
O1 Cu2 N2 N1 6.0(2) 2_667 . . . ?
O2 Cu2 N2 N1 -171.4(2) . . . . ?
N9 Cu2 N2 N1 -80.7(3) . . . . ?
Cu2 Cu2 N2 N1 46.8(2) 2_667 . . . ?
N2 C10 N3 C11 1.7(4) . . . . ?
C9 C10 N3 C11 -177.7(4) . . . . ?
N2 C10 N3 N4 -177.1(3) . . . . ?
C9 C10 N3 N4 3.4(6) . . . . ?
N1 C11 N3 C10 -1.2(5) . . . . ?
C12 C11 N3 C10 -177.9(4) . . . . ?
N1 C11 N3 N4 177.5(4) . . . . ?
C12 C11 N3 N4 0.8(6) . . . . ?
N7 C6 N5 N6 0.3(4) . . . . ?
C5 C6 N5 N6 -179.9(4) . . . . ?
N7 C6 N5 Cu1 173.6(3) . . . . ?
C5 C6 N5 Cu1 -6.5(6) . . . . ?
O4 Cu1 N5 C6 46.9(4) . . . . ?
N1 Cu1 N5 C6 -135.3(4) 2_667 . . . ?
O3 Cu1 N5 C6 -44.5(4) . . . . ?
N10 Cu1 N5 C6 131.9(3) 2_667 . . . ?
O4 Cu1 N5 N6 -140.4(3) . . . . ?
N1 Cu1 N5 N6 37.4(3) 2_667 . . . ?
O3 Cu1 N5 N6 128.2(3) . . . . ?
N10 Cu1 N5 N6 -55.4(3) 2_667 . . . ?
N7 C7 N6 N5 -1.5(4) . . . . ?
C8 C7 N6 N5 177.7(4) . . . . ?
C6 N5 N6 C7 0.7(4) . . . . ?
Cu1 N5 N6 C7 -173.6(3) . . . . ?
N5 C6 N7 C7 -1.1(4) . . . . ?
C5 C6 N7 C7 179.0(4) . . . . ?
N5 C6 N7 N8 -179.2(3) . . . . ?
C5 C6 N7 N8 0.9(6) . . . . ?
N6 C7 N7 C6 1.7(5) . . . . ?
C8 C7 N7 C6 -177.5(4) . . . . ?
N6 C7 N7 N8 179.7(3) . . . . ?
C8 C7 N7 N8 0.5(6) . . . . ?
N11 C3 N9 N10 2.3(5) . . . . ?
C4 C3 N9 N10 177.9(4) . . . . ?
N11 C3 N9 Cu2 -169.2(3) . . . . ?
C4 C3 N9 Cu2 6.4(8) . . . . ?
O1 Cu2 N9 C3 83.5(7) . . . . ?
O1 Cu2 N9 C3 123.1(4) 2_667 . . . ?
O2 Cu2 N9 C3 -52.2(4) . . . . ?
N2 Cu2 N9 C3 -150.9(4) . . . . ?
Cu2 Cu2 N9 C3 115.9(4) 2_667 . . . ?
O1 Cu2 N9 N10 -87.7(5) . . . . ?
O1 Cu2 N9 N10 -48.1(3) 2_667 . . . ?
O2 Cu2 N9 N10 136.6(3) . . . . ?
N2 Cu2 N9 N10 37.9(3) . . . . ?
Cu2 Cu2 N9 N10 -55.3(3) 2_667 . . . ?
N11 C2 N10 N9 2.8(5) . . . . ?
C1 C2 N10 N9 -178.7(4) . . . . ?
N11 C2 N10 Cu1 139.6(3) . . . 2_667 ?
C1 C2 N10 Cu1 -41.9(6) . . . 2_667 ?
C3 N9 N10 C2 -3.2(5) . . . . ?
Cu2 N9 N10 C2 170.3(3) . . . . ?
C3 N9 N10 Cu1 -149.7(3) . . . 2_667 ?
Cu2 N9 N10 Cu1 23.8(3) . . . 2_667 ?
N10 C2 N11 C3 -1.6(5) . . . . ?
C1 C2 N11 C3 180.0(4) . . . . ?
N10 C2 N11 N12 -178.7(4) . . . . ?
C1 C2 N11 N12 2.8(7) . . . . ?
N9 C3 N11 C2 -0.6(5) . . . . ?
C4 C3 N11 C2 -176.4(4) . . . . ?
N9 C3 N11 N12 176.4(4) . . . . ?
C4 C3 N11 N12 0.6(7) . . . . ?
N15 C24 N13 N14 1.1(5) . . . . ?
C23 C24 N13 N14 -177.1(4) . . . . ?
N15 C24 N13 Cu3 -166.6(3) . . . . ?
C23 C24 N13 Cu3 15.2(7) . . . . ?
O6 Cu3 N13 C24 158.0(4) . . . . ?
O7 Cu3 N13 C24 -12.4(4) . . . . ?
O6 Cu3 N13 N14 -9.0(3) . . . . ?
O7 Cu3 N13 N14 -179.3(3) . . . . ?
N15 C25 N14 N13 1.7(4) . . . . ?
C26 C25 N14 N13 -177.7(4) . . . . ?
N15 C25 N14 Cu4 -172.5(3) . . . . ?
C26 C25 N14 Cu4 8.0(7) . . . . ?
C24 N13 N14 C25 -1.8(5) . . . . ?
Cu3 N13 N14 C25 168.3(3) . . . . ?
C24 N13 N14 Cu4 173.4(3) . . . . ?
Cu3 N13 N14 Cu4 -16.5(4) . . . . ?
O6 Cu4 N14 C25 -155.0(4) . . . . ?
O13 Cu4 N14 C25 35.0(4) . . . . ?
O6 Cu4 N14 N13 31.2(3) . . . . ?
O13 Cu4 N14 N13 -138.8(3) . . . . ?
N14 C25 N15 C24 -1.1(5) . . . . ?
C26 C25 N15 C24 178.4(4) . . . . ?
N14 C25 N15 N16 -177.0(4) . . . . ?
C26 C25 N15 N16 2.5(7) . . . . ?
N13 C24 N15 C25 0.0(5) . . . . ?
C23 C24 N15 C25 178.3(4) . . . . ?
N13 C24 N15 N16 176.1(3) . . . . ?
C23 C24 N15 N16 -5.6(6) . . . . ?
O1 Cu2 O1 Cu1 -121.16(16) 2_667 . . . ?
O2 Cu2 O1 Cu1 53.64(14) . . . . ?
N9 Cu2 O1 Cu1 -81.2(5) . . . . ?
N2 Cu2 O1 Cu1 152.71(14) . . . . ?
Cu2 Cu2 O1 Cu1 -121.16(16) 2_667 . . . ?
O1 Cu2 O1 Cu2 0.0 2_667 . . 2_667 ?
O2 Cu2 O1 Cu2 174.80(9) . . . 2_667 ?
N9 Cu2 O1 Cu2 39.9(5) . . . 2_667 ?
N2 Cu2 O1 Cu2 -86.14(11) . . . 2_667 ?
O4 Cu1 O1 Cu2 -115.71(14) . . . . ?
N1 Cu1 O1 Cu2 66.48(14) 2_667 . . . ?
O3 Cu1 O1 Cu2 -24.44(13) . . . . ?
N10 Cu1 O1 Cu2 159.74(14) 2_667 . . . ?
O4 Cu1 O1 Cu2 129.94(13) . . . 2_667 ?
N1 Cu1 O1 Cu2 -47.87(13) 2_667 . . 2_667 ?
O3 Cu1 O1 Cu2 -138.79(12) . . . 2_667 ?
N10 Cu1 O1 Cu2 45.39(12) 2_667 . . 2_667 ?
O3 C13 O2 Cu2 -0.6(6) . . . . ?
C14 C13 O2 Cu2 177.6(3) . . . . ?
O1 Cu2 O2 C13 -46.6(3) . . . . ?
N9 Cu2 O2 C13 123.8(3) . . . . ?
N2 Cu2 O2 C13 -139.7(3) . . . . ?
Cu2 Cu2 O2 C13 -41.0(3) 2_667 . . . ?
O2 C13 O3 Cu1 46.7(6) . . . . ?
C14 C13 O3 Cu1 -131.5(3) . . . . ?
O1 Cu1 O3 C13 -29.4(3) . . . . ?
O4 Cu1 O3 C13 63.2(3) . . . . ?
N5 Cu1 O3 C13 153.6(3) . . . . ?
N1 Cu1 O3 C13 -116.6(3) 2_667 . . . ?
N10 Cu1 O3 C13 -8.7(7) 2_667 . . . ?
O5 C18 O4 Cu1 11.1(6) . . . . ?
C19 C18 O4 Cu1 -170.3(3) . . . . ?
O1 Cu1 O4 C18 -23.1(4) . . . . ?
N5 Cu1 O4 C18 151.0(4) . . . . ?
O3 Cu1 O4 C18 -111.4(4) . . . . ?
N10 Cu1 O4 C18 57.4(4) 2_667 . . . ?
O9 Cu3 O6 Cu4 -146.14(18) . . . . ?
N13 Cu3 O6 Cu4 31.81(17) . . . . ?
N14 Cu4 O6 Cu3 -37.75(17) . . . . ?
O11 Cu4 O6 Cu3 151.06(17) . . . . ?
O8 C42 O7 Cu3 -17.3(6) . . . . ?
C43 C42 O7 Cu3 168.3(3) . . . . ?
O9 Cu3 O7 C42 -76.0(3) . . . . ?
N13 Cu3 O7 C42 106.5(3) . . . . ?
O10 C37 O9 Cu3 -9.4(8) . . . . ?
C38 C37 O9 Cu3 160.3(4) . . . . ?
O6 Cu3 O9 C37 54.8(4) . . . . ?
O7 Cu3 O9 C37 -134.9(4) . . . . ?
O12 C27 O11 Cu4 6.6(5) . . . . ?
C28 C27 O11 Cu4 -172.6(3) . . . . ?
O6 Cu4 O11 C27 96.5(3) . . . . ?
O13 Cu4 O11 C27 -93.2(3) . . . . ?
O14 C32 O13 Cu4 0.3(6) . . . . ?
C33 C32 O13 Cu4 175.5(4) . . . . ?
N14 Cu4 O13 C32 90.3(3) . . . . ?
O11 Cu4 O13 C32 -97.6(3) . . . . ?
